data_1530951
loop_
_publ_author_name
'Verkhovinskii, V.Ya.'
'Kuz'min, E.A.'
'Belov, N.V.'
'Ilyukhin, V.V.'

_publ_section_title
;
 The crystal structure of Na Titanogermanate Na2 (Ti O) (Ge O4)
;
_journal_name_full 'Doklady Akademii Nauk SSSR'
_journal_page_first 91
_journal_page_last 93
_journal_volume 190
_journal_year 1970
_chemical_formula_sum 'Ge Na2 O5 Ti'
_chemical_name_systematic 'Na2 (Ti O) (Ge O4)'
_space_group_IT_number 129
_symmetry_space_group_name_Hall 'P 4ab 2ab -1ab'
_symmetry_space_group_name_H-M 'P 4/n m m :1'
_cell_angle_alpha 90
_cell_angle_beta 90
_cell_angle_gamma 90
_cell_formula_units_Z 2
_cell_length_a 6.67
_cell_length_b 6.67
_cell_length_c 5.56
_cell_volume 247.358
_citation_journal_id_ASTM DANKAS
_cod_data_source_file Verkhovinskii_DANKAS_1970_887.cif
_cod_data_source_block Ge1Na2O5Ti1
_cod_original_cell_volume 247.3583
_cod_original_sg_symbol_Hall '-P 4a 2a (x-1/4,y+1/4,z)'
_cod_original_formula_sum 'Ge1 Na2 O5 Ti1'
_cod_database_code 1530951

loop_
_symmetry_equiv_pos_as_xyz
x,y,z
-y+1/2,x+1/2,z
-x,-y,z
y+1/2,-x+1/2,z
x+1/2,-y+1/2,-z
y,x,-z
-x+1/2,y+1/2,-z
-y,-x,-z
-x+1/2,-y+1/2,-z
y,-x,-z
x+1/2,y+1/2,-z
-y,x,-z
-x,y,z
-y+1/2,-x+1/2,z
x,-y,z
y+1/2,x+1/2,z

loop_
_atom_site_label
_atom_site_type_symbol
_atom_site_fract_x
_atom_site_fract_y
_atom_site_fract_z
_atom_site_occupancy
_atom_site_U_iso_or_equiv
Ge1 Ge+4 0 0 0 1 0.0
Ti1 Ti+4 0.5 0 0.924 1 0.0
O1 O-2 0.213 0 0.808 1 0.0
Na1 Na+1 0.25 0.25 0.5 1 0.0
O2 O-2 0.5 0 0.257 1 0.0
